data_7223538
loop_
_publ_author_name
'Hamdy, Aws M.'
'Al-Masoudi, Najim A.'
'Pannecouque, Christophe'
'Rahman, Qamar'
'Villinger, Alexander'
'Langer, Peter'

_publ_section_title
;
 Regioselective Suzuki--Miyaura reactions of 4,7-dichloro-N-methylisatin.
 Synthesis, anti-HIV activity and modeling study
;
_journal_issue 130
_journal_name_full 'RSC Adv.'
_journal_page_first 107360
_journal_paper_doi 10.1039/C5RA16841D
_journal_volume 5
_journal_year 2015
_chemical_formula_moiety 'C16 H12 Cl N O3'
_chemical_formula_sum 'C16 H12 Cl N O3'
_chemical_formula_weight 301.72
_chemical_name_systematic
;
7-chloro-4-(4-methoxyphenyl)-1-methylindoline-2,3-dione
;
_space_group_IT_number 19
_symmetry_cell_setting orthorhombic
_symmetry_Int_Tables_number 19
_symmetry_space_group_name_Hall 'P 2ac 2ab'
_symmetry_space_group_name_H-M 'P 21 21 21'
_atom_sites_solution_hydrogens geom
_atom_sites_solution_primary direct
_atom_sites_solution_secondary difmap
_audit_creation_method SHELXL-97
_audit_update_record
;
2015-07-02 deposited with the CCDC.
2015-12-07 downloaded from the CCDC.
;
_cell_angle_alpha 90.00
_cell_angle_beta 90.00
_cell_angle_gamma 90.00
_cell_formula_units_Z 4
_cell_length_a 7.3328(3)
_cell_length_b 9.2003(4)
_cell_length_c 19.7779(8)
_cell_measurement_reflns_used 7138
_cell_measurement_temperature 173(2)
_cell_measurement_theta_max 61.636
_cell_measurement_theta_min 4.883
_cell_volume 1334.30(10)
_computing_cell_refinement 'Bruker Apex V7.51A'
_computing_data_collection 'Bruker Apex V7.51A'
_computing_data_reduction 'Bruker SAINT'
_computing_molecular_graphics 'ORTEP-3v2.01 (Farrugia, 1997)'
_computing_publication_material SHELXL-97
_computing_structure_refinement 'SHELXL-97 (Sheldrick, 1997)'
_computing_structure_solution 'SHELXS-97 (Sheldrick, 1997)'
_diffrn_ambient_temperature 173(2)
_diffrn_measured_fraction_theta_full 1.000
_diffrn_measured_fraction_theta_max 1.000
_diffrn_measurement_device_type 'Bruker Apex Kappa II-CCD-diffractometer'
_diffrn_measurement_method 'phi and omega scans'
_diffrn_radiation_monochromator graphite
_diffrn_radiation_source 'sealed tube'
_diffrn_radiation_type MoK\a
_diffrn_radiation_wavelength 0.71073
_diffrn_reflns_av_R_equivalents 0.0433
_diffrn_reflns_av_sigmaI/netI 0.0392
_diffrn_reflns_limit_h_max 11
_diffrn_reflns_limit_h_min -11
_diffrn_reflns_limit_k_max 13
_diffrn_reflns_limit_k_min -10
_diffrn_reflns_limit_l_max 24
_diffrn_reflns_limit_l_min -29
_diffrn_reflns_number 23516
_diffrn_reflns_theta_full 32.50
_diffrn_reflns_theta_max 32.50
_diffrn_reflns_theta_min 2.06
_exptl_absorpt_coefficient_mu 0.296
_exptl_absorpt_correction_T_max 0.9514
_exptl_absorpt_correction_T_min 0.9165
_exptl_absorpt_correction_type multi-scan
_exptl_absorpt_process_details '(SADABS; Sheldrick, 2004)'
_exptl_crystal_colour red
_exptl_crystal_density_diffrn 1.502
_exptl_crystal_density_method 'not measured'
_exptl_crystal_description block
_exptl_crystal_F_000 624
_exptl_crystal_size_max 0.30
_exptl_crystal_size_mid 0.19
_exptl_crystal_size_min 0.17
_refine_diff_density_max 0.326
_refine_diff_density_min -0.227
_refine_diff_density_rms 0.051
_refine_ls_abs_structure_details 'Flack H D (1983), Acta Cryst. A39, 876-881'
_refine_ls_abs_structure_Flack 0.05(5)
_refine_ls_extinction_method none
_refine_ls_goodness_of_fit_ref 1.031
_refine_ls_hydrogen_treatment constr
_refine_ls_matrix_type full
_refine_ls_number_parameters 192
_refine_ls_number_reflns 4706
_refine_ls_number_restraints 0
_refine_ls_restrained_S_all 1.031
_refine_ls_R_factor_all 0.0481
_refine_ls_R_factor_gt 0.0364
_refine_ls_shift/su_max 0.000
_refine_ls_shift/su_mean 0.000
_refine_ls_structure_factor_coef Fsqd
_refine_ls_weighting_details 'calc w=1/[\s^2^(Fo^2^)+(0.0392P)^2^+0.2301P] where P=(Fo^2^+2Fc^2^)/3'
_refine_ls_weighting_scheme calc
_refine_ls_wR_factor_gt 0.0800
_refine_ls_wR_factor_ref 0.0864
_reflns_number_gt 4030
_reflns_number_total 4706
_reflns_threshold_expression >2\s(I)
_cod_data_source_file c5ra16841d2.cif
_cod_data_source_block is_ac13
_cod_database_code 7223538

loop_
_symmetry_equiv_pos_as_xyz
'x, y, z'
'-x+1/2, -y, z+1/2'
'-x, y+1/2, -z+1/2'
'x+1/2, -y+1/2, -z'

loop_
_atom_site_label
_atom_site_type_symbol
_atom_site_fract_x
_atom_site_fract_y
_atom_site_fract_z
_atom_site_U_iso_or_equiv
_atom_site_adp_type
_atom_site_occupancy
_atom_site_symmetry_multiplicity
_atom_site_calc_flag
_atom_site_refinement_flags
Cl1 Cl 0.58278(5) 0.43247(4) -0.233486(17) 0.02908(9) Uani 1 1 d .
N1 N 0.39662(16) 0.31926(13) -0.09327(6) 0.0197(2) Uani 1 1 d .
O1 O 0.24412(16) 0.19788(12) -0.00819(6) 0.0272(2) Uani 1 1 d .
O2 O 0.33720(15) 0.45543(12) 0.06901(5) 0.0256(2) Uani 1 1 d .
O3 O 0.56723(16) 1.01524(13) 0.20488(5) 0.0303(2) Uani 1 1 d .
C1 C 0.55179(17) 0.52304(16) -0.15684(6) 0.0192(3) Uani 1 1 d .
C2 C 0.60876(18) 0.66701(16) -0.15288(7) 0.0205(3) Uani 1 1 d .
H2 H 0.6580 0.7127 -0.1919 0.025 Uiso 1 1 calc R
C3 C 0.59526(19) 0.74468(16) -0.09355(7) 0.0200(3) Uani 1 1 d .
H3 H 0.6319 0.8437 -0.0928 0.024 Uiso 1 1 calc R
C4 C 0.52843(17) 0.68038(15) -0.03417(7) 0.0175(2) Uani 1 1 d .
C5 C 0.46733(17) 0.53698(14) -0.03906(6) 0.0162(2) Uani 1 1 d .
C6 C 0.37603(17) 0.44099(15) 0.01007(6) 0.0186(2) Uani 1 1 d .
C7 C 0.32813(18) 0.30172(15) -0.02971(7) 0.0196(3) Uani 1 1 d .
C8 C 0.47587(17) 0.45794(15) -0.10043(6) 0.0171(2) Uani 1 1 d .
C9 C 0.3792(3) 0.20564(18) -0.14363(8) 0.0372(4) Uani 1 1 d .
H9A H 0.3117 0.1235 -0.1244 0.056 Uiso 1 1 calc R
H9B H 0.5008 0.1731 -0.1576 0.056 Uiso 1 1 calc R
H9C H 0.3133 0.2434 -0.1830 0.056 Uiso 1 1 calc R
C10 C 0.53273(18) 0.76353(15) 0.02995(7) 0.0182(2) Uani 1 1 d .
C11 C 0.48300(17) 0.91084(15) 0.03123(7) 0.0188(3) Uani 1 1 d .
H11 H 0.4406 0.9558 -0.0091 0.023 Uiso 1 1 calc R
C12 C 0.49447(18) 0.99186(16) 0.09005(7) 0.0208(3) Uani 1 1 d .
H12 H 0.4592 1.0912 0.0901 0.025 Uiso 1 1 calc R
C13 C 0.55826(17) 0.92652(17) 0.14935(7) 0.0215(3) Uani 1 1 d .
C14 C 0.60875(19) 0.78115(16) 0.14913(7) 0.0221(3) Uani 1 1 d .
H14 H 0.6521 0.7366 0.1894 0.026 Uiso 1 1 calc R
C15 C 0.59564(18) 0.70112(16) 0.08978(7) 0.0207(3) Uani 1 1 d .
H15 H 0.6303 0.6016 0.0900 0.025 Uiso 1 1 calc R
C16 C 0.6105(2) 0.9489(2) 0.26805(7) 0.0356(4) Uani 1 1 d .
H16A H 0.5227 0.8712 0.2775 0.053 Uiso 1 1 calc R
H16B H 0.6048 1.0220 0.3040 0.053 Uiso 1 1 calc R
H16C H 0.7337 0.9080 0.2660 0.053 Uiso 1 1 calc R

loop_
_atom_site_aniso_label
_atom_site_aniso_U_11
_atom_site_aniso_U_22
_atom_site_aniso_U_33
_atom_site_aniso_U_23
_atom_site_aniso_U_13
_atom_site_aniso_U_12
Cl1 0.03938(18) 0.02854(18) 0.01932(14) -0.00316(14) 0.00596(14) -0.00109(17)
N1 0.0242(5) 0.0160(5) 0.0190(5) -0.0007(4) 0.0000(4) -0.0021(5)
O1 0.0313(5) 0.0190(5) 0.0314(6) 0.0062(5) 0.0031(4) -0.0048(4)
O2 0.0333(5) 0.0238(6) 0.0196(4) 0.0024(4) 0.0059(4) 0.0007(5)
O3 0.0396(6) 0.0291(6) 0.0221(5) -0.0067(4) -0.0037(5) 0.0029(5)
C1 0.0201(5) 0.0220(6) 0.0155(5) -0.0005(5) 0.0002(4) 0.0013(5)
C2 0.0200(6) 0.0225(7) 0.0191(6) 0.0060(5) 0.0002(5) -0.0009(5)
C3 0.0202(6) 0.0178(6) 0.0221(6) 0.0027(5) -0.0014(5) -0.0032(5)
C4 0.0158(5) 0.0173(6) 0.0194(5) 0.0013(5) -0.0018(4) 0.0021(5)
C5 0.0174(5) 0.0142(6) 0.0169(5) 0.0010(5) -0.0002(4) 0.0021(5)
C6 0.0187(5) 0.0170(6) 0.0200(5) 0.0022(5) 0.0002(4) 0.0028(5)
C7 0.0202(5) 0.0157(6) 0.0230(6) 0.0031(5) -0.0002(5) 0.0021(5)
C8 0.0168(5) 0.0166(6) 0.0179(5) 0.0005(5) -0.0016(4) 0.0012(5)
C9 0.0593(11) 0.0227(8) 0.0297(8) -0.0070(6) 0.0073(8) -0.0136(8)
C10 0.0169(5) 0.0180(6) 0.0198(6) 0.0008(5) 0.0000(5) -0.0010(5)
C11 0.0183(5) 0.0181(6) 0.0201(6) 0.0017(5) -0.0011(5) -0.0005(5)
C12 0.0211(6) 0.0160(6) 0.0253(6) -0.0009(5) 0.0011(5) -0.0009(5)
C13 0.0190(5) 0.0241(7) 0.0214(6) -0.0039(6) -0.0003(5) -0.0016(5)
C14 0.0214(6) 0.0255(7) 0.0193(6) 0.0029(5) -0.0030(5) 0.0012(6)
C15 0.0204(6) 0.0182(6) 0.0236(6) 0.0015(5) -0.0027(5) 0.0017(5)
C16 0.0423(8) 0.0442(10) 0.0203(6) -0.0038(7) -0.0024(6) 0.0004(8)

loop_
_atom_type_symbol
_atom_type_description
_atom_type_scat_dispersion_real
_atom_type_scat_dispersion_imag
_atom_type_scat_source
C C 0.0033 0.0016 'International Tables Vol C Tables 4.2.6.8 and 6.1.1.4'
H H 0.0000 0.0000 'International Tables Vol C Tables 4.2.6.8 and 6.1.1.4'
N N 0.0061 0.0033 'International Tables Vol C Tables 4.2.6.8 and 6.1.1.4'
O O 0.0106 0.0060 'International Tables Vol C Tables 4.2.6.8 and 6.1.1.4'
Cl Cl 0.1484 0.1585 'International Tables Vol C Tables 4.2.6.8 and 6.1.1.4'

loop_
_geom_angle_atom_site_label_1
_geom_angle_atom_site_label_2
_geom_angle_atom_site_label_3
_geom_angle
C7 N1 C8 110.60(11)
C7 N1 C9 121.05(12)
C8 N1 C9 128.33(12)
C13 O3 C16 117.26(12)
C8 C1 C2 119.19(12)
C8 C1 Cl1 123.12(11)
C2 C1 Cl1 117.68(10)
C3 C2 C1 121.35(12)
C3 C2 H2 119.3
C1 C2 H2 119.3
C2 C3 C4 121.29(13)
C2 C3 H3 119.4
C4 C3 H3 119.4
C5 C4 C3 116.89(12)
C5 C4 C10 123.64(12)
C3 C4 C10 119.42(12)
C4 C5 C8 122.02(12)
C4 C5 C6 131.76(12)
C8 C5 C6 106.10(11)
O2 C6 C5 132.67(13)
O2 C6 C7 121.98(12)
C5 C6 C7 105.35(10)
O1 C7 N1 127.12(14)
O1 C7 C6 126.15(13)
N1 C7 C6 106.73(11)
C1 C8 N1 129.72(12)
C1 C8 C5 119.12(12)
N1 C8 C5 111.13(11)
N1 C9 H9A 109.5
N1 C9 H9B 109.5
H9A C9 H9B 109.5
N1 C9 H9C 109.5
H9A C9 H9C 109.5
H9B C9 H9C 109.5
C15 C10 C11 117.92(12)
C15 C10 C4 121.41(12)
C11 C10 C4 120.57(12)
C12 C11 C10 121.29(13)
C12 C11 H11 119.4
C10 C11 H11 119.4
C11 C12 C13 119.58(14)
C11 C12 H12 120.2
C13 C12 H12 120.2
O3 C13 C14 124.33(13)
O3 C13 C12 115.61(13)
C14 C13 C12 120.06(13)
C13 C14 C15 119.67(13)
C13 C14 H14 120.2
C15 C14 H14 120.2
C14 C15 C10 121.47(13)
C14 C15 H15 119.3
C10 C15 H15 119.3
O3 C16 H16A 109.5
O3 C16 H16B 109.5
H16A C16 H16B 109.5
O3 C16 H16C 109.5
H16A C16 H16C 109.5
H16B C16 H16C 109.5

loop_
_geom_bond_atom_site_label_1
_geom_bond_atom_site_label_2
_geom_bond_distance
Cl1 C1 1.7447(14)
N1 C7 1.3631(17)
N1 C8 1.4092(18)
N1 C9 1.4496(19)
O1 C7 1.2138(17)
O2 C6 1.2073(15)
O3 C13 1.3700(17)
O3 C16 1.4262(19)
C1 C8 1.3833(18)
C1 C2 1.391(2)
C2 C3 1.3775(19)
C2 H2 0.9500
C3 C4 1.4034(18)
C3 H3 0.9500
C4 C5 1.3967(19)
C4 C10 1.4812(19)
C5 C8 1.4163(17)
C5 C6 1.4738(18)
C6 C7 1.544(2)
C9 H9A 0.9800
C9 H9B 0.9800
C9 H9C 0.9800
C10 C15 1.3939(18)
C10 C11 1.404(2)
C11 C12 1.3842(19)
C11 H11 0.9500
C12 C13 1.3984(19)
C12 H12 0.9500
C13 C14 1.388(2)
C14 C15 1.3889(19)
C14 H14 0.9500
C15 H15 0.9500
C16 H16A 0.9800
C16 H16B 0.9800
C16 H16C 0.9800

loop_
_geom_torsion_atom_site_label_1
_geom_torsion_atom_site_label_2
_geom_torsion_atom_site_label_3
_geom_torsion_atom_site_label_4
_geom_torsion
C8 C1 C2 C3 1.6(2)
Cl1 C1 C2 C3 -177.64(11)
C1 C2 C3 C4 1.9(2)
C2 C3 C4 C5 -3.38(19)
C2 C3 C4 C10 174.19(12)
C3 C4 C5 C8 1.50(18)
C10 C4 C5 C8 -175.97(11)
C3 C4 C5 C6 -174.07(13)
C10 C4 C5 C6 8.5(2)
C4 C5 C6 O2 -4.7(2)
C8 C5 C6 O2 179.17(14)
C4 C5 C6 C7 174.40(13)
C8 C5 C6 C7 -1.69(13)
C8 N1 C7 O1 176.34(14)
C9 N1 C7 O1 -2.2(2)
C8 N1 C7 C6 -3.04(14)
C9 N1 C7 C6 178.45(13)
O2 C6 C7 O1 2.8(2)
C5 C6 C7 O1 -176.47(14)
O2 C6 C7 N1 -177.83(12)
C5 C6 C7 N1 2.91(14)
C2 C1 C8 N1 174.75(13)
Cl1 C1 C8 N1 -6.0(2)
C2 C1 C8 C5 -3.45(18)
Cl1 C1 C8 C5 175.78(9)
C7 N1 C8 C1 -176.25(13)
C9 N1 C8 C1 2.1(2)
C7 N1 C8 C5 2.06(15)
C9 N1 C8 C5 -179.55(15)
C4 C5 C8 C1 1.90(18)
C6 C5 C8 C1 178.46(11)
C4 C5 C8 N1 -176.61(11)
C6 C5 C8 N1 -0.06(14)
C5 C4 C10 C15 43.81(19)
C3 C4 C10 C15 -133.59(14)
C5 C4 C10 C11 -139.88(13)
C3 C4 C10 C11 42.72(18)
C15 C10 C11 C12 -0.48(19)
C4 C10 C11 C12 -176.92(12)
C10 C11 C12 C13 0.6(2)
C16 O3 C13 C14 -7.8(2)
C16 O3 C13 C12 172.66(13)
C11 C12 C13 O3 179.21(12)
C11 C12 C13 C14 -0.3(2)
O3 C13 C14 C15 -179.47(13)
C12 C13 C14 C15 0.0(2)
C13 C14 C15 C10 0.1(2)
C11 C10 C15 C14 0.2(2)
C4 C10 C15 C14 176.57(12)
